data_4084736
loop_
_publ_author_name
'Alabau, Roberto G.'
'Eguillor, Beatriz'
'Esler, Jim'
'Esteruelas, Miguel A.'
'Oliv\'an, Montserrat'
'O\~nate, Enrique'
'Tsai, Jui-Yi'
'Xia, Chuanjun'

_publ_section_title
;
 CCC--Pincer--NHC Osmium Complexes: New Types of Blue-Green Emissive
 Neutral Compounds for Organic Light-Emitting Devices (OLEDs)
;
_journal_issue 19
_journal_name_full Organometallics
_journal_page_first 5582
_journal_paper_doi 10.1021/om500905t
_journal_volume 33
_journal_year 2014
_chemical_formula_sum 'C47.75 H43 N8 Os'
_chemical_formula_weight 919.10
_chemical_name_systematic
; 
 ? 
;
_space_group_IT_number 14
_symmetry_cell_setting monoclinic
_symmetry_space_group_name_Hall '-P 2ybc'
_symmetry_space_group_name_H-M 'P 1 21/c 1'
_atom_sites_solution_hydrogens geom
_atom_sites_solution_primary direct
_atom_sites_solution_secondary difmap
_audit_creation_method SHELXL-97
_cell_angle_alpha 90.00
_cell_angle_beta 107.190(2)
_cell_angle_gamma 90.00
_cell_formula_units_Z 8
_cell_length_a 21.403(2)
_cell_length_b 17.8070(19)
_cell_length_c 22.402(2)
_cell_measurement_reflns_used 7588
_cell_measurement_temperature 100(2)
_cell_measurement_theta_max 28
_cell_measurement_theta_min 2.2
_cell_volume 8156.5(14)
_computing_cell_refinement 'SAINT+ v. 7.56a (Bruker AXS, 2008)'
_computing_data_collection 'apex2 v. 7.0 (Bruker AXS, 2009)'
_computing_data_reduction 'SAINT+ v. 7.56a (Bruker AXS, 2008)'
_computing_molecular_graphics 'XP, SHELXTL v. 6.14 (Bruker, 2000)'
_computing_publication_material 'XCIF, SHELXTL v. 6.14 (Bruker, 2000)'
_computing_structure_refinement 'SHELXL-97 (Sheldrick, 1997)'
_computing_structure_solution 'SHELXS-97 (Sheldrick, 1990)'
_diffrn_ambient_temperature 100(2)
_diffrn_detector_area_resol_mean 8.33
_diffrn_measured_fraction_theta_full 0.997
_diffrn_measured_fraction_theta_max 0.997
_diffrn_measurement_device_type 'Bruker APEX CCD system'
_diffrn_measurement_method '\w rotations with narrow frames'
_diffrn_radiation_monochromator graphite
_diffrn_radiation_source 'normal-focus sealed tube'
_diffrn_radiation_type MoK\a
_diffrn_radiation_wavelength 0.71073
_diffrn_reflns_av_R_equivalents 0.0962
_diffrn_reflns_av_sigmaI/netI 0.1052
_diffrn_reflns_limit_h_max 25
_diffrn_reflns_limit_h_min -25
_diffrn_reflns_limit_k_max 21
_diffrn_reflns_limit_k_min -21
_diffrn_reflns_limit_l_max 27
_diffrn_reflns_limit_l_min -27
_diffrn_reflns_number 60342
_diffrn_reflns_theta_full 25.50
_diffrn_reflns_theta_max 25.50
_diffrn_reflns_theta_min 1.49
_exptl_absorpt_coefficient_mu 3.171
_exptl_absorpt_correction_T_max 0.862
_exptl_absorpt_correction_T_min 0.673
_exptl_absorpt_correction_type multi-scan
_exptl_absorpt_process_details
;
Absorption correction performed with SADABS program. This is based on the
method of Blessing: Blessing, R. H., Acta Crystallogr., Sect. A 1995, 51, 33.

SADABS: Area-Detector Absorption Correction. Bruker-AXS 
within SAINT+ package, v. 6.1 (2000).
;
_exptl_crystal_colour yellow
_exptl_crystal_density_diffrn 1.497
_exptl_crystal_density_method 'not measured'
_exptl_crystal_description 'irregular block'
_exptl_crystal_F_000 3692
_exptl_crystal_size_max 0.10
_exptl_crystal_size_mid 0.05
_exptl_crystal_size_min 0.03
_refine_diff_density_max 1.735
_refine_diff_density_min -2.133
_refine_diff_density_rms 0.160
_refine_ls_extinction_method none
_refine_ls_goodness_of_fit_ref 0.987
_refine_ls_hydrogen_treatment mixed
_refine_ls_matrix_type full
_refine_ls_number_parameters 1016
_refine_ls_number_reflns 15144
_refine_ls_number_restraints 14
_refine_ls_restrained_S_all 0.988
_refine_ls_R_factor_all 0.0990
_refine_ls_R_factor_gt 0.0551
_refine_ls_shift/su_max 0.006
_refine_ls_shift/su_mean 0.000
_refine_ls_structure_factor_coef Fsqd
_refine_ls_weighting_details 'calc w=1/[\s^2^(Fo^2^)+(0.0530P)^2^+0.0000P] where P=(Fo^2^+2Fc^2^)/3'
_refine_ls_weighting_scheme calc
_refine_ls_wR_factor_gt 0.1048
_refine_ls_wR_factor_ref 0.1180
_reflns_number_gt 10144
_reflns_number_total 15144
_reflns_threshold_expression >2sigma(I)
_cod_data_source_file om500905t_si_002.cif
_cod_data_source_block 10
_cod_original_cell_volume 8156.5(15)
_cod_original_sg_symbol_H-M P21/c
_cod_database_code 4084736

loop_
_symmetry_equiv_pos_as_xyz
'x, y, z'
'-x, y+1/2, -z+1/2'
'-x, -y, -z'
'x, -y-1/2, z-1/2'

loop_
_atom_site_label
_atom_site_type_symbol
_atom_site_fract_x
_atom_site_fract_y
_atom_site_fract_z
_atom_site_U_iso_or_equiv
_atom_site_adp_type
_atom_site_occupancy
_atom_site_symmetry_multiplicity
_atom_site_calc_flag
_atom_site_refinement_flags
_atom_site_disorder_assembly
_atom_site_disorder_group
Os1 Os 0.412493(15) 0.865279(16) 0.236896(13) 0.01545(9) Uani 1 1 d . . .
Os51 Os 0.816160(16) 0.615750(18) 0.584116(15) 0.02139(9) Uani 1 1 d . . .
N1 N 0.2621(3) 0.9088(4) 0.1808(3) 0.0235(16) Uani 1 1 d . . .
N2 N 0.3018(3) 0.9139(3) 0.2825(3) 0.0226(16) Uani 1 1 d . . .
N3 N 0.5214(3) 0.8640(3) 0.3550(3) 0.0170(14) Uani 1 1 d . . .
N4 N 0.5648(3) 0.8280(3) 0.2831(3) 0.0184(15) Uani 1 1 d . . .
N5 N 0.4535(3) 1.0333(3) 0.2170(3) 0.0140(14) Uani 1 1 d . . .
N6 N 0.4394(3) 0.9586(3) 0.1377(3) 0.0128(13) Uani 1 1 d . . .
N7 N 0.3857(3) 0.7175(3) 0.1730(3) 0.0185(15) Uani 1 1 d . . .
N8 N 0.3692(3) 0.7002(3) 0.2630(3) 0.0182(15) Uani 1 1 d . . .
N51 N 0.7621(3) 0.7756(3) 0.6103(3) 0.0205(15) Uani 1 1 d . . .
N52 N 0.6935(3) 0.6817(3) 0.5983(3) 0.0184(15) Uani 1 1 d . . .
N53 N 0.7786(3) 0.4551(3) 0.5656(3) 0.0215(15) Uani 1 1 d . . .
N54 N 0.8757(3) 0.4604(4) 0.5532(3) 0.0265(16) Uani 1 1 d . . .
N55 N 0.7597(3) 0.6218(3) 0.4358(3) 0.0206(15) Uani 1 1 d . . .
N56 N 0.8572(3) 0.6694(4) 0.4756(3) 0.0245(16) Uani 1 1 d . . .
N57 N 0.9350(3) 0.6490(4) 0.6885(3) 0.0285(17) Uani 1 1 d . . .
N58 N 0.8645(3) 0.6048(4) 0.7324(3) 0.0283(17) Uani 1 1 d . . .
C1 C 0.3186(4) 0.8972(4) 0.2284(4) 0.0216(18) Uani 1 1 d . . .
C2 C 0.2542(4) 0.8969(5) 0.1149(4) 0.030(2) Uani 1 1 d . . .
H2A H 0.2973 0.8900 0.1086 0.045 Uiso 1 1 calc R . .
H2B H 0.2327 0.9407 0.0910 0.045 Uiso 1 1 calc R . .
H2C H 0.2275 0.8521 0.1006 0.045 Uiso 1 1 calc R . .
C3 C 0.2111(4) 0.9312(4) 0.2032(4) 0.028(2) Uani 1 1 d . . .
C4 C 0.1465(4) 0.9469(5) 0.1728(4) 0.040(2) Uani 1 1 d . . .
H4 H 0.1293 0.9434 0.1287 0.048 Uiso 1 1 calc R . .
C5 C 0.1080(5) 0.9677(6) 0.2095(5) 0.047(3) Uani 1 1 d . . .
H5 H 0.0634 0.9799 0.1900 0.056 Uiso 1 1 calc R . .
C6 C 0.1323(5) 0.9713(5) 0.2735(5) 0.043(3) Uani 1 1 d . . .
H6 H 0.1038 0.9865 0.2967 0.052 Uiso 1 1 calc R . .
C7 C 0.1971(4) 0.9535(5) 0.3056(4) 0.036(2) Uani 1 1 d . . .
H7 H 0.2132 0.9550 0.3499 0.043 Uiso 1 1 calc R . .
C8 C 0.2364(4) 0.9333(4) 0.2686(4) 0.025(2) Uani 1 1 d . . .
C9 C 0.3539(4) 0.9094(4) 0.3390(4) 0.0205(18) Uani 1 1 d . . .
C10 C 0.4114(4) 0.8909(4) 0.3257(3) 0.0167(17) Uani 1 1 d . . .
C11 C 0.4681(4) 0.8857(4) 0.3767(3) 0.0186(17) Uani 1 1 d . . .
C12 C 0.4691(4) 0.8984(4) 0.4374(4) 0.025(2) Uani 1 1 d . . .
H12 H 0.5086 0.8961 0.4708 0.030 Uiso 1 1 calc R . .
C13 C 0.4095(4) 0.9148(4) 0.4478(4) 0.027(2) Uani 1 1 d . . .
H13 H 0.4086 0.9221 0.4896 0.033 Uiso 1 1 calc R . .
C14 C 0.3503(4) 0.9212(4) 0.3988(4) 0.028(2) Uani 1 1 d . . .
H14 H 0.3102 0.9330 0.4067 0.033 Uiso 1 1 calc R . .
C15 C 0.5057(4) 0.8495(4) 0.2911(3) 0.0179(18) Uani 1 1 d . . .
C16 C 0.5880(4) 0.8506(4) 0.3860(4) 0.0201(18) Uani 1 1 d . . .
C17 C 0.6261(4) 0.8559(4) 0.4470(4) 0.0262(19) Uani 1 1 d . . .
H17 H 0.6083 0.8712 0.4793 0.031 Uiso 1 1 calc R . .
C18 C 0.6913(4) 0.8380(5) 0.4593(4) 0.029(2) Uani 1 1 d . . .
H18 H 0.7190 0.8418 0.5010 0.035 Uiso 1 1 calc R . .
C19 C 0.7180(4) 0.8147(5) 0.4127(4) 0.031(2) Uani 1 1 d . . .
H19 H 0.7632 0.8026 0.4234 0.037 Uiso 1 1 calc R . .
C20 C 0.6801(4) 0.8088(4) 0.3519(4) 0.0227(19) Uani 1 1 d . . .
H20 H 0.6979 0.7926 0.3199 0.027 Uiso 1 1 calc R . .
C21 C 0.6145(4) 0.8276(4) 0.3390(3) 0.0184(18) Uani 1 1 d . . .
C22 C 0.5735(4) 0.8062(4) 0.2237(4) 0.0246(19) Uani 1 1 d . . .
H22A H 0.5310 0.8066 0.1914 0.037 Uiso 1 1 calc R . .
H22B H 0.5922 0.7556 0.2272 0.037 Uiso 1 1 calc R . .
H22C H 0.6030 0.8417 0.2124 0.037 Uiso 1 1 calc R . .
C23 C 0.4375(3) 0.9616(4) 0.1994(3) 0.0151(16) Uani 1 1 d . . .
C24 C 0.4583(4) 1.0622(4) 0.2776(3) 0.026(2) Uani 1 1 d . . .
H24A H 0.4523 1.0213 0.3047 0.039 Uiso 1 1 calc R . .
H24B H 0.4244 1.1003 0.2742 0.039 Uiso 1 1 calc R . .
H24C H 0.5015 1.0850 0.2955 0.039 Uiso 1 1 calc R . .
C25 C 0.4629(3) 1.0758(4) 0.1688(3) 0.0144(16) Uani 1 1 d . . .
C26 C 0.4772(4) 1.1514(4) 0.1658(4) 0.0206(18) Uani 1 1 d . . .
H26 H 0.4861 1.1830 0.2015 0.025 Uiso 1 1 calc R . .
C27 C 0.4780(4) 1.1787(4) 0.1080(4) 0.0223(19) Uani 1 1 d . . .
H27 H 0.4872 1.2303 0.1038 0.027 Uiso 1 1 calc R . .
C28 C 0.4656(4) 1.1322(4) 0.0565(4) 0.0225(18) Uani 1 1 d . . .
H28 H 0.4659 1.1529 0.0175 0.027 Uiso 1 1 calc R . .
C29 C 0.4529(4) 1.0564(4) 0.0600(3) 0.0172(17) Uani 1 1 d . . .
H29 H 0.4445 1.0247 0.0244 0.021 Uiso 1 1 calc R . .
C30 C 0.4528(4) 1.0290(4) 0.1171(3) 0.0157(17) Uani 1 1 d . . .
C31 C 0.4282(4) 0.8873(4) 0.1084(3) 0.0160(16) Uani 1 1 d . . .
C32 C 0.4128(4) 0.8357(4) 0.1488(3) 0.0136(16) Uani 1 1 d . . .
C33 C 0.4007(4) 0.7621(4) 0.1262(3) 0.0155(17) Uani 1 1 d . . .
C34 C 0.4046(4) 0.7397(4) 0.0687(3) 0.0189(18) Uani 1 1 d . . .
H34 H 0.3963 0.6891 0.0551 0.023 Uiso 1 1 calc R . .
C35 C 0.4211(4) 0.7933(4) 0.0313(3) 0.0199(18) Uani 1 1 d . . .
H35 H 0.4242 0.7788 -0.0085 0.024 Uiso 1 1 calc R . .
C36 C 0.4332(4) 0.8680(4) 0.0499(3) 0.0172(17) Uani 1 1 d . . .
H36 H 0.4445 0.9042 0.0237 0.021 Uiso 1 1 calc R . .
C37 C 0.3870(4) 0.7543(4) 0.2285(3) 0.0173(17) Uani 1 1 d . . .
C38 C 0.3668(4) 0.6422(4) 0.1739(3) 0.0205(18) Uani 1 1 d . . .
C39 C 0.3577(4) 0.5846(4) 0.1311(4) 0.0226(19) Uani 1 1 d . . .
H39 H 0.3637 0.5920 0.0912 0.027 Uiso 1 1 calc R . .
C40 C 0.3395(4) 0.5154(4) 0.1490(4) 0.029(2) Uani 1 1 d . . .
H40 H 0.3338 0.4742 0.1210 0.035 Uiso 1 1 calc R . .
C41 C 0.3295(4) 0.5053(4) 0.2062(4) 0.030(2) Uani 1 1 d . . .
H41 H 0.3161 0.4574 0.2164 0.036 Uiso 1 1 calc R . .
C42 C 0.3386(4) 0.5629(4) 0.2493(4) 0.026(2) Uani 1 1 d . . .
H42 H 0.3328 0.5553 0.2893 0.031 Uiso 1 1 calc R . .
C43 C 0.3564(4) 0.6316(4) 0.2316(4) 0.0206(17) Uani 1 1 d . . .
C44 C 0.3617(4) 0.7115(4) 0.3246(4) 0.0247(19) Uani 1 1 d . . .
H44A H 0.3804 0.7602 0.3411 0.037 Uiso 1 1 calc R . .
H44B H 0.3845 0.6714 0.3526 0.037 Uiso 1 1 calc R . .
H44C H 0.3151 0.7106 0.3218 0.037 Uiso 1 1 calc R . .
C51 C 0.7573(4) 0.7001(4) 0.5991(4) 0.0215(18) Uani 1 1 d . . .
C52 C 0.8218(4) 0.8194(5) 0.6184(4) 0.029(2) Uani 1 1 d . . .
H52A H 0.8377 0.8375 0.6616 0.043 Uiso 1 1 calc R . .
H52B H 0.8124 0.8624 0.5898 0.043 Uiso 1 1 calc R . .
H52C H 0.8553 0.7878 0.6092 0.043 Uiso 1 1 calc R . .
C53 C 0.7024(4) 0.8054(4) 0.6113(3) 0.0209(18) Uani 1 1 d . . .
C54 C 0.6828(4) 0.8790(4) 0.6166(3) 0.0249(19) Uani 1 1 d . . .
H54 H 0.7131 0.9194 0.6236 0.030 Uiso 1 1 calc R . .
C55 C 0.6182(4) 0.8911(4) 0.6114(4) 0.026(2) Uani 1 1 d . . .
H55 H 0.6035 0.9407 0.6150 0.032 Uiso 1 1 calc R . .
C56 C 0.5739(4) 0.8322(4) 0.6009(3) 0.0232(19) Uani 1 1 d . . .
H56 H 0.5292 0.8426 0.5964 0.028 Uiso 1 1 calc R . .
C57 C 0.5932(4) 0.7588(4) 0.5967(3) 0.0221(19) Uani 1 1 d . . .
H57 H 0.5627 0.7186 0.5897 0.026 Uiso 1 1 calc R . .
C58 C 0.6593(4) 0.7460(4) 0.6031(3) 0.0172(17) Uani 1 1 d . . .
C59 C 0.6788(4) 0.6048(4) 0.5935(3) 0.0196(17) Uani 1 1 d . . .
C60 C 0.7304(4) 0.5642(4) 0.5851(3) 0.0191(18) Uani 1 1 d . . .
C61 C 0.7228(4) 0.4867(4) 0.5775(3) 0.0223(19) Uani 1 1 d . . .
C62 C 0.6679(4) 0.4492(4) 0.5820(3) 0.0178(17) Uani 1 1 d . . .
H62 H 0.6641 0.3962 0.5777 0.021 Uiso 1 1 calc R . .
C63 C 0.6189(4) 0.4921(4) 0.5933(3) 0.0225(19) Uani 1 1 d . . .
H63 H 0.5810 0.4673 0.5973 0.027 Uiso 1 1 calc R . .
C64 C 0.6223(4) 0.5702(4) 0.5989(3) 0.0203(18) Uani 1 1 d . . .
H64 H 0.5876 0.5985 0.6062 0.024 Uiso 1 1 calc R . .
C65 C 0.8300(4) 0.5053(5) 0.5678(4) 0.0233(19) Uani 1 1 d . . .
C66 C 0.7925(4) 0.3839(4) 0.5477(3) 0.0250(19) Uani 1 1 d . . .
C67 C 0.7564(4) 0.3171(5) 0.5354(4) 0.032(2) Uani 1 1 d . . .
H67 H 0.7137 0.3140 0.5399 0.038 Uiso 1 1 calc R . .
C68 C 0.7858(5) 0.2559(5) 0.5165(4) 0.036(2) Uani 1 1 d . . .
H68 H 0.7632 0.2094 0.5084 0.043 Uiso 1 1 calc R . .
C69 C 0.8485(5) 0.2616(5) 0.5092(4) 0.037(2) Uani 1 1 d . . .
H69 H 0.8671 0.2191 0.4952 0.044 Uiso 1 1 calc R . .
C70 C 0.8836(4) 0.3271(5) 0.5218(4) 0.034(2) Uani 1 1 d . . .
H70 H 0.9265 0.3305 0.5178 0.041 Uiso 1 1 calc R . .
C71 C 0.8545(4) 0.3874(5) 0.5402(4) 0.0259(19) Uani 1 1 d . . .
C72 C 0.9382(4) 0.4887(5) 0.5485(4) 0.036(2) Uani 1 1 d . . .
H72A H 0.9367 0.4916 0.5044 0.054 Uiso 1 1 calc R . .
H72B H 0.9734 0.4546 0.5706 0.054 Uiso 1 1 calc R . .
H72C H 0.9463 0.5388 0.5673 0.054 Uiso 1 1 calc R . .
C73 C 0.8041(4) 0.6363(4) 0.4920(3) 0.0189(17) Uani 1 1 d . . .
C74 C 0.6947(4) 0.5941(5) 0.4287(4) 0.026(2) Uani 1 1 d . . .
H74A H 0.6627 0.6326 0.4086 0.039 Uiso 1 1 calc R . .
H74B H 0.6901 0.5822 0.4699 0.039 Uiso 1 1 calc R . .
H74C H 0.6871 0.5488 0.4028 0.039 Uiso 1 1 calc R . .
C75 C 0.7821(4) 0.6420(4) 0.3857(4) 0.027(2) Uani 1 1 d . . .
C76 C 0.7536(4) 0.6357(5) 0.3224(4) 0.034(2) Uani 1 1 d . . .
H76 H 0.7109 0.6154 0.3055 0.041 Uiso 1 1 calc R . .
C77 C 0.7901(5) 0.6604(6) 0.2845(4) 0.047(3) Uani 1 1 d . . .
H77 H 0.7720 0.6565 0.2404 0.056 Uiso 1 1 calc R . .
C78 C 0.8510(5) 0.6900(6) 0.3083(4) 0.047(3) Uani 1 1 d . . .
H78 H 0.8736 0.7073 0.2804 0.056 Uiso 1 1 calc R . .
C79 C 0.8811(5) 0.6957(5) 0.3721(4) 0.035(2) Uani 1 1 d . . .
H79 H 0.9242 0.7149 0.3886 0.042 Uiso 1 1 calc R . .
C80 C 0.8440(4) 0.6716(4) 0.4111(4) 0.0241(19) Uani 1 1 d . . .
C81 C 0.9129(4) 0.6861(4) 0.5265(4) 0.0227(19) Uani 1 1 d . . .
C82 C 0.9023(4) 0.6646(5) 0.5824(4) 0.026(2) Uani 1 1 d . . .
C83 C 0.9545(4) 0.6740(4) 0.6366(4) 0.027(2) Uani 1 1 d . . .
C84 C 1.0139(4) 0.7028(5) 0.6366(4) 0.037(2) Uani 1 1 d . . .
H84 H 1.0489 0.7072 0.6741 0.044 Uiso 1 1 calc R . .
C85 C 1.0207(4) 0.7250(5) 0.5804(5) 0.041(3) Uani 1 1 d . . .
H85 H 1.0612 0.7463 0.5797 0.050 Uiso 1 1 calc R . .
C86 C 0.9707(4) 0.7177(5) 0.5236(4) 0.034(2) Uani 1 1 d . . .
H86 H 0.9765 0.7337 0.4852 0.041 Uiso 1 1 calc R . .
C87 C 0.8713(4) 0.6201(5) 0.6751(4) 0.028(2) Uani 1 1 d . . .
C88 C 0.9653(4) 0.6520(5) 0.7522(4) 0.035(2) Uani 1 1 d . . .
C89 C 1.0261(5) 0.6773(5) 0.7888(5) 0.042(3) Uani 1 1 d . . .
H89 H 1.0572 0.6972 0.7703 0.051 Uiso 1 1 calc R . .
C90 C 1.0396(6) 0.6723(6) 0.8527(5) 0.055(3) Uani 1 1 d . . .
H90 H 1.0809 0.6885 0.8788 0.066 Uiso 1 1 calc R . .
C91 C 0.9947(6) 0.6446(6) 0.8791(5) 0.060(3) Uani 1 1 d . . .
H91 H 1.0056 0.6430 0.9233 0.072 Uiso 1 1 calc R . .
C92 C 0.9338(5) 0.6186(5) 0.8441(4) 0.041(2) Uani 1 1 d . . .
H92 H 0.9033 0.5986 0.8633 0.050 Uiso 1 1 calc R . .
C93 C 0.9200(4) 0.6233(5) 0.7807(4) 0.033(2) Uani 1 1 d . . .
C94 C 0.8049(4) 0.5766(5) 0.7425(4) 0.039(2) Uani 1 1 d . . .
H94A H 0.8152 0.5334 0.7709 0.059 Uiso 1 1 calc R . .
H94B H 0.7744 0.5611 0.7025 0.059 Uiso 1 1 calc R . .
H94C H 0.7848 0.6162 0.7611 0.059 Uiso 1 1 calc R . .
C100 C 0.1977(7) 0.7843(9) 0.6893(7) 0.113(5) Uiso 1 1 d . . .
H10A H 0.1622 0.7506 0.6671 0.169 Uiso 1 1 calc R . .
H10B H 0.2387 0.7559 0.7031 0.169 Uiso 1 1 calc R . .
H10C H 0.2022 0.8247 0.6612 0.169 Uiso 1 1 calc R . .
C101 C 0.1827(7) 0.8166(8) 0.7439(7) 0.100(5) Uiso 1 1 d . . .
H10D H 0.2193 0.8500 0.7657 0.120 Uiso 1 1 calc R . .
H10E H 0.1816 0.7751 0.7730 0.120 Uiso 1 1 calc R . .
C102 C 0.1205(7) 0.8602(8) 0.7323(6) 0.086(4) Uiso 1 1 d . . .
H10F H 0.1204 0.8997 0.7012 0.103 Uiso 1 1 calc R . .
H10G H 0.0837 0.8258 0.7130 0.103 Uiso 1 1 calc R . .
C103 C 0.1076(7) 0.8952(8) 0.7844(7) 0.095(5) Uiso 1 1 d . . .
H10H H 0.1395 0.9365 0.7984 0.114 Uiso 1 1 calc R . .
H10I H 0.1166 0.8580 0.8187 0.114 Uiso 1 1 calc R . .
C104 C 0.0418(7) 0.9263(9) 0.7767(7) 0.111(5) Uiso 1 1 d . . .
H10J H 0.0320 0.9645 0.7437 0.167 Uiso 1 1 calc R . .
H10K H 0.0403 0.9491 0.8160 0.167 Uiso 1 1 calc R . .
H10L H 0.0093 0.8859 0.7651 0.167 Uiso 1 1 calc R . .
C200 C 0.9585(17) 0.576(2) 0.0886(13) 0.043(3) Uiso 0.25 1 d PD A 1
H20A H 0.9681 0.6288 0.0989 0.065 Uiso 0.25 1 calc PR A 1
H20B H 0.9992 0.5490 0.0913 0.065 Uiso 0.25 1 calc PR A 1
H20C H 0.9379 0.5536 0.1182 0.065 Uiso 0.25 1 calc PR A 1
C201 C 0.9117(16) 0.5692(13) 0.0218(13) 0.043(3) Uiso 0.25 1 d PD A 1
H20D H 0.8697 0.5941 0.0194 0.052 Uiso 0.25 1 calc PR A 1
H20E H 0.9311 0.5945 -0.0078 0.052 Uiso 0.25 1 calc PR A 1
C202 C 0.8997(11) 0.4870(13) 0.0043(14) 0.043(3) Uiso 0.25 1 d PD A 1
H20F H 0.9267 0.4723 -0.0229 0.052 Uiso 0.25 1 calc PR A 1
H20G H 0.9136 0.4560 0.0426 0.052 Uiso 0.25 1 calc PR A 1
C203 C 0.8284(12) 0.4714(18) -0.0294(11) 0.043(3) Uiso 0.25 1 d PD A 1
H20H H 0.8244 0.4225 -0.0513 0.052 Uiso 0.25 1 calc PR A 1
H20I H 0.8111 0.5109 -0.0610 0.052 Uiso 0.25 1 calc PR A 1
C204 C 0.7884(13) 0.470(2) 0.0165(16) 0.043(3) Uiso 0.25 1 d PD A 1
H20J H 0.7422 0.4615 -0.0063 0.065 Uiso 0.25 1 calc PR A 1
H20K H 0.7932 0.5175 0.0389 0.065 Uiso 0.25 1 calc PR A 1
H20L H 0.8040 0.4287 0.0465 0.065 Uiso 0.25 1 calc PR A 1
C300 C 0.8418(17) 0.4443(14) -0.0664(17) 0.043(3) Uiso 0.25 1 d PD B 2
H30A H 0.8018 0.4173 -0.0888 0.065 Uiso 0.25 1 calc PR B 2
H30B H 0.8659 0.4152 -0.0297 0.065 Uiso 0.25 1 calc PR B 2
H30C H 0.8692 0.4512 -0.0941 0.065 Uiso 0.25 1 calc PR B 2
C301 C 0.8241(11) 0.5199(15) -0.0459(13) 0.043(3) Uiso 0.25 1 d PD B 2
H30D H 0.7964 0.5125 -0.0180 0.052 Uiso 0.25 1 calc PR B 2
H30E H 0.7980 0.5480 -0.0830 0.052 Uiso 0.25 1 calc PR B 2
C302 C 0.8833(14) 0.5664(14) -0.0120(11) 0.043(3) Uiso 0.25 1 d PD B 2
H30F H 0.8700 0.6192 -0.0091 0.052 Uiso 0.25 1 calc PR B 2
H30G H 0.9158 0.5654 -0.0356 0.052 Uiso 0.25 1 calc PR B 2
C303 C 0.9139(14) 0.5344(18) 0.0537(11) 0.043(3) Uiso 0.25 1 d PD B 2
H30H H 0.9224 0.4800 0.0512 0.052 Uiso 0.25 1 calc PR B 2
H30I H 0.8837 0.5412 0.0792 0.052 Uiso 0.25 1 calc PR B 2
C304 C 0.9784(13) 0.576(2) 0.0840(14) 0.043(3) Uiso 0.25 1 d PD B 2
H30J H 0.9989 0.5556 0.1258 0.065 Uiso 0.25 1 calc PR B 2
H30K H 0.9695 0.6297 0.0872 0.065 Uiso 0.25 1 calc PR B 2
H30L H 1.0079 0.5694 0.0583 0.065 Uiso 0.25 1 calc PR B 2

loop_
_atom_site_aniso_label
_atom_site_aniso_U_11
_atom_site_aniso_U_22
_atom_site_aniso_U_33
_atom_site_aniso_U_23
_atom_site_aniso_U_13
_atom_site_aniso_U_12
Os1 0.02105(19) 0.01510(15) 0.01089(16) -0.00101(12) 0.00581(13) -0.00139(13)
Os51 0.01629(18) 0.02760(18) 0.01901(18) 0.00187(14) 0.00327(14) -0.00241(14)
N1 0.019(4) 0.029(4) 0.020(4) -0.001(3) 0.003(3) 0.000(3)
N2 0.029(4) 0.024(4) 0.020(4) -0.002(3) 0.016(3) -0.001(3)
N3 0.024(4) 0.016(3) 0.013(3) 0.007(3) 0.008(3) 0.005(3)
N4 0.025(4) 0.017(3) 0.014(4) -0.004(3) 0.007(3) 0.003(3)
N5 0.016(4) 0.017(3) 0.011(3) -0.002(3) 0.005(3) 0.001(3)
N6 0.017(4) 0.016(3) 0.008(3) 0.000(2) 0.006(3) 0.002(3)
N7 0.024(4) 0.015(3) 0.017(4) -0.001(3) 0.007(3) 0.000(3)
N8 0.018(4) 0.022(4) 0.016(4) -0.001(3) 0.007(3) -0.003(3)
N51 0.021(4) 0.026(4) 0.012(4) 0.000(3) 0.002(3) -0.013(3)
N52 0.017(4) 0.022(4) 0.015(4) 0.000(3) 0.004(3) -0.006(3)
N53 0.021(4) 0.026(4) 0.014(4) -0.001(3) 0.000(3) 0.001(3)
N54 0.018(4) 0.038(4) 0.023(4) 0.002(3) 0.004(3) 0.005(3)
N55 0.012(4) 0.027(4) 0.020(4) 0.001(3) 0.002(3) -0.001(3)
N56 0.026(4) 0.025(4) 0.023(4) -0.003(3) 0.009(3) -0.003(3)
N57 0.024(4) 0.038(4) 0.019(4) -0.003(3) 0.000(3) -0.001(3)
N58 0.029(4) 0.040(4) 0.014(4) -0.002(3) 0.003(3) 0.002(3)
C1 0.032(5) 0.015(4) 0.020(4) 0.002(3) 0.011(4) -0.004(4)
C2 0.028(5) 0.040(5) 0.018(5) -0.004(4) 0.000(4) 0.000(4)
C3 0.020(5) 0.030(5) 0.032(5) -0.007(4) 0.005(4) -0.002(4)
C4 0.024(6) 0.057(6) 0.034(6) -0.008(5) 0.000(5) 0.006(5)
C5 0.022(6) 0.060(7) 0.054(7) -0.011(5) 0.005(5) 0.007(5)
C6 0.031(6) 0.053(6) 0.053(7) -0.013(5) 0.023(5) 0.004(5)
C7 0.025(5) 0.043(6) 0.042(6) -0.014(4) 0.013(5) -0.003(4)
C8 0.027(5) 0.019(4) 0.033(5) -0.005(4) 0.014(4) -0.006(4)
C9 0.027(5) 0.015(4) 0.020(5) 0.000(3) 0.009(4) 0.001(3)
C10 0.027(5) 0.012(4) 0.013(4) -0.003(3) 0.009(4) -0.001(3)
C11 0.024(5) 0.019(4) 0.016(4) -0.001(3) 0.010(4) -0.004(3)
C12 0.031(5) 0.028(5) 0.021(5) 0.004(4) 0.014(4) 0.006(4)
C13 0.043(6) 0.032(5) 0.012(4) 0.001(4) 0.016(4) -0.003(4)
C14 0.034(6) 0.023(4) 0.033(5) 0.001(4) 0.022(5) 0.006(4)
C15 0.031(5) 0.013(4) 0.009(4) -0.002(3) 0.005(4) -0.004(3)
C16 0.024(5) 0.016(4) 0.020(4) 0.001(3) 0.005(4) -0.002(3)
C17 0.029(5) 0.032(5) 0.015(4) 0.004(4) 0.003(4) 0.000(4)
C18 0.030(6) 0.041(5) 0.011(4) 0.010(4) -0.003(4) 0.001(4)
C19 0.023(5) 0.037(5) 0.029(5) 0.012(4) 0.003(4) -0.003(4)
C20 0.031(5) 0.017(4) 0.022(5) 0.003(3) 0.012(4) 0.003(4)
C21 0.019(5) 0.019(4) 0.017(4) 0.005(3) 0.005(4) -0.002(3)
C22 0.028(5) 0.029(5) 0.020(5) -0.004(4) 0.011(4) 0.004(4)
C23 0.007(4) 0.018(4) 0.020(4) -0.001(3) 0.004(3) -0.002(3)
C24 0.039(6) 0.023(4) 0.013(4) -0.003(3) 0.006(4) -0.007(4)
C25 0.011(4) 0.015(4) 0.018(4) 0.002(3) 0.004(3) 0.004(3)
C26 0.023(5) 0.017(4) 0.020(4) -0.008(3) 0.004(4) 0.003(3)
C27 0.023(5) 0.020(4) 0.024(5) 0.003(3) 0.006(4) 0.001(4)
C28 0.020(5) 0.024(4) 0.027(5) 0.014(4) 0.012(4) 0.004(4)
C29 0.015(4) 0.021(4) 0.016(4) 0.002(3) 0.004(3) 0.001(3)
C30 0.016(4) 0.014(4) 0.019(4) -0.003(3) 0.008(4) 0.001(3)
C31 0.017(4) 0.013(4) 0.018(4) 0.001(3) 0.005(3) 0.001(3)
C32 0.014(4) 0.019(4) 0.007(4) -0.006(3) 0.002(3) 0.001(3)
C33 0.015(4) 0.017(4) 0.013(4) 0.000(3) 0.001(3) -0.001(3)
C34 0.019(5) 0.018(4) 0.019(4) -0.005(3) 0.003(4) 0.000(3)
C35 0.022(5) 0.027(4) 0.014(4) -0.005(3) 0.010(4) 0.000(4)
C36 0.021(4) 0.017(4) 0.018(4) 0.005(3) 0.011(3) 0.003(3)
C37 0.015(4) 0.018(4) 0.019(4) 0.002(3) 0.006(4) 0.000(3)
C38 0.022(5) 0.018(4) 0.020(4) 0.001(3) 0.004(4) -0.001(3)
C39 0.025(5) 0.019(4) 0.022(5) 0.002(3) 0.004(4) -0.001(4)
C40 0.046(6) 0.016(4) 0.029(5) 0.002(4) 0.018(4) 0.002(4)
C41 0.047(6) 0.015(4) 0.030(5) 0.001(4) 0.014(4) -0.006(4)
C42 0.028(5) 0.029(5) 0.021(5) 0.006(4) 0.010(4) -0.005(4)
C43 0.016(4) 0.019(4) 0.026(4) 0.000(3) 0.005(4) -0.002(3)
C44 0.032(5) 0.024(4) 0.022(5) -0.002(3) 0.016(4) -0.007(4)
C51 0.020(5) 0.024(4) 0.018(4) 0.002(3) 0.003(4) -0.009(4)
C52 0.024(5) 0.036(5) 0.023(5) 0.005(4) 0.003(4) -0.006(4)
C53 0.022(5) 0.034(5) 0.009(4) 0.001(3) 0.007(4) 0.000(4)
C54 0.035(5) 0.024(5) 0.017(4) -0.005(3) 0.010(4) -0.011(4)
C55 0.037(6) 0.023(4) 0.023(5) -0.003(4) 0.016(4) -0.005(4)
C56 0.025(5) 0.033(5) 0.015(4) -0.001(4) 0.010(4) 0.002(4)
C57 0.026(5) 0.029(5) 0.014(4) -0.003(3) 0.010(4) -0.011(4)
C58 0.017(5) 0.025(4) 0.009(4) -0.002(3) 0.003(3) -0.002(4)
C59 0.023(5) 0.021(4) 0.017(4) 0.000(3) 0.009(4) -0.003(4)
C60 0.023(5) 0.021(4) 0.013(4) 0.005(3) 0.005(4) -0.006(4)
C61 0.026(5) 0.026(4) 0.015(4) 0.002(3) 0.008(4) 0.008(4)
C62 0.019(5) 0.023(4) 0.011(4) 0.000(3) 0.004(3) -0.006(4)
C63 0.024(5) 0.028(4) 0.017(4) 0.001(3) 0.008(4) -0.008(4)
C64 0.021(5) 0.026(4) 0.015(4) -0.001(3) 0.007(4) 0.000(4)
C65 0.018(5) 0.033(5) 0.015(4) 0.007(4) 0.000(4) -0.001(4)
C66 0.034(5) 0.028(5) 0.012(4) 0.003(3) 0.006(4) 0.007(4)
C67 0.034(6) 0.031(5) 0.030(5) 0.003(4) 0.010(4) 0.002(4)
C68 0.046(7) 0.025(5) 0.037(6) 0.001(4) 0.014(5) 0.009(4)
C69 0.044(7) 0.037(5) 0.030(5) 0.007(4) 0.013(5) 0.018(5)
C70 0.025(6) 0.043(6) 0.029(5) 0.002(4) 0.000(4) 0.011(4)
C71 0.024(5) 0.031(5) 0.020(4) 0.003(4) 0.002(4) 0.003(4)
C72 0.025(5) 0.048(6) 0.040(6) 0.001(5) 0.019(5) 0.002(4)
C73 0.020(4) 0.020(4) 0.017(4) 0.001(3) 0.005(4) -0.003(3)
C74 0.013(5) 0.032(5) 0.027(5) 0.006(4) -0.001(4) 0.001(4)
C75 0.029(5) 0.026(4) 0.024(5) -0.003(4) 0.006(4) 0.002(4)
C76 0.037(6) 0.039(5) 0.025(5) -0.003(4) 0.007(4) -0.003(4)
C77 0.054(7) 0.061(7) 0.024(5) 0.000(5) 0.009(5) -0.010(6)
C78 0.061(8) 0.063(7) 0.026(6) -0.004(5) 0.027(5) -0.022(6)
C79 0.032(6) 0.044(6) 0.037(6) 0.000(4) 0.022(5) -0.007(4)
C80 0.030(5) 0.023(4) 0.020(5) 0.000(3) 0.009(4) -0.001(4)
C81 0.015(5) 0.025(4) 0.026(5) 0.004(4) 0.005(4) -0.002(4)
C82 0.016(5) 0.033(5) 0.030(5) -0.004(4) 0.006(4) 0.001(4)
C83 0.019(5) 0.027(5) 0.032(5) -0.002(4) 0.002(4) -0.001(4)
C84 0.025(6) 0.046(6) 0.035(6) -0.004(4) 0.000(5) -0.003(4)
C85 0.019(5) 0.055(6) 0.053(7) -0.007(5) 0.015(5) -0.010(5)
C86 0.027(6) 0.039(5) 0.036(6) -0.002(4) 0.010(5) -0.007(4)
C87 0.026(5) 0.032(5) 0.023(5) -0.001(4) 0.001(4) 0.004(4)
C88 0.031(6) 0.035(5) 0.030(5) -0.008(4) -0.003(4) 0.010(4)
C89 0.034(6) 0.050(6) 0.037(6) -0.011(5) 0.001(5) 0.007(5)
C90 0.044(7) 0.065(8) 0.044(7) -0.023(6) -0.006(6) 0.008(6)
C91 0.077(10) 0.057(7) 0.029(6) -0.005(5) -0.012(6) 0.026(7)
C92 0.044(6) 0.050(6) 0.025(5) -0.002(4) 0.001(5) 0.012(5)
C93 0.039(6) 0.031(5) 0.026(5) 0.003(4) 0.005(4) 0.012(4)
C94 0.036(6) 0.058(6) 0.025(5) 0.010(4) 0.011(5) 0.006(5)

loop_
_atom_type_symbol
_atom_type_description
_atom_type_scat_dispersion_real
_atom_type_scat_dispersion_imag
_atom_type_scat_source
C C 0.0033 0.0016 'International Tables Vol C Tables 4.2.6.8 and 6.1.1.4'
H H 0.0000 0.0000 'International Tables Vol C Tables 4.2.6.8 and 6.1.1.4'
N N 0.0061 0.0033 'International Tables Vol C Tables 4.2.6.8 and 6.1.1.4'
Os Os -1.2165 7.6030 'International Tables Vol C Tables 4.2.6.8 and 6.1.1.4'

loop_
_geom_angle_atom_site_label_1
_geom_angle_atom_site_label_2
_geom_angle_atom_site_label_3
_geom_angle
C15 Os1 C1 149.6(3)
C15 Os1 C37 96.3(3)
C1 Os1 C37 91.9(3)
C15 Os1 C32 105.0(3)
C1 Os1 C32 105.4(3)
C37 Os1 C32 74.8(3)
C15 Os1 C10 75.0(3)
C1 Os1 C10 74.6(3)
C37 Os1 C10 103.0(3)
C32 Os1 C10 177.8(3)
C15 Os1 C23 91.8(3)
C1 Os1 C23 95.6(3)
C37 Os1 C23 150.0(3)
C32 Os1 C23 75.2(3)
C10 Os1 C23 107.0(3)
C87 Os51 C73 150.6(3)
C87 Os51 C65 98.3(3)
C73 Os51 C65 88.5(3)
C87 Os51 C82 75.1(3)
C73 Os51 C82 75.5(3)
C65 Os51 C82 103.1(3)
C87 Os51 C51 90.6(3)
C73 Os51 C51 97.7(3)
C65 Os51 C51 149.9(3)
C82 Os51 C51 106.9(3)
C87 Os51 C60 105.2(3)
C73 Os51 C60 104.1(3)
C65 Os51 C60 75.5(3)
C82 Os51 C60 178.6(3)
C51 Os51 C60 74.5(3)
C1 N1 C3 111.6(7)
C1 N1 C2 125.4(7)
C3 N1 C2 122.9(7)
C8 N2 C1 111.2(7)
C8 N2 C9 133.5(6)
C1 N2 C9 115.3(7)
C15 N3 C16 112.1(6)
C15 N3 C11 115.4(6)
C16 N3 C11 132.4(6)
C15 N4 C21 111.9(6)
C15 N4 C22 124.3(6)
C21 N4 C22 123.8(7)
C23 N5 C25 111.9(6)
C23 N5 C24 124.1(6)
C25 N5 C24 124.0(6)
C30 N6 C23 111.3(6)
C30 N6 C31 132.5(6)
C23 N6 C31 116.2(6)
C37 N7 C38 111.5(6)
C37 N7 C33 116.2(6)
C38 N7 C33 132.3(6)
C37 N8 C43 112.3(6)
C37 N8 C44 124.9(6)
C43 N8 C44 122.8(6)
C51 N51 C53 111.1(6)
C51 N51 C52 124.3(7)
C53 N51 C52 124.6(7)
C58 N52 C51 110.1(6)
C58 N52 C59 134.8(7)
C51 N52 C59 115.1(6)
C66 N53 C65 111.0(7)
C66 N53 C61 133.1(7)
C65 N53 C61 115.7(6)
C65 N54 C71 112.6(7)
C65 N54 C72 123.1(7)
C71 N54 C72 124.2(7)
C73 N55 C75 112.6(6)
C73 N55 C74 123.8(6)
C75 N55 C74 123.5(6)
C80 N56 C81 134.1(7)
C80 N56 C73 110.4(6)
C81 N56 C73 115.2(6)
C88 N57 C87 111.4(7)
C88 N57 C83 132.2(8)
C87 N57 C83 116.2(7)
C87 N58 C93 112.4(7)
C87 N58 C94 124.1(7)
C93 N58 C94 123.3(7)
N1 C1 N2 104.4(7)
N1 C1 Os1 137.0(6)
N2 C1 Os1 118.6(6)
C4 C3 N1 131.4(8)
C4 C3 C8 122.1(8)
N1 C3 C8 106.5(7)
C5 C4 C3 116.8(9)
C4 C5 C6 121.9(9)
C5 C6 C7 122.5(9)
C8 C7 C6 115.7(9)
N2 C8 C7 132.8(8)
N2 C8 C3 106.2(7)
C7 C8 C3 120.9(8)
C14 C9 C10 123.4(8)
C14 C9 N2 127.1(8)
C10 C9 N2 109.5(7)
C9 C10 C11 116.7(7)
C9 C10 Os1 121.8(6)
C11 C10 Os1 121.4(5)
C12 C11 C10 123.5(7)
C12 C11 N3 127.3(7)
C10 C11 N3 109.2(6)
C11 C12 C13 117.0(8)
C12 C13 C14 122.8(7)
C9 C14 C13 116.6(8)
N4 C15 N3 103.5(6)
N4 C15 Os1 137.5(5)
N3 C15 Os1 119.0(5)
C17 C16 C21 121.2(8)
C17 C16 N3 134.1(7)
C21 C16 N3 104.7(6)
C16 C17 C18 116.8(8)
C17 C18 C19 122.3(8)
C20 C19 C18 121.1(8)
C19 C20 C21 117.0(7)
N4 C21 C20 130.5(7)
N4 C21 C16 107.8(7)
C20 C21 C16 121.6(7)
N5 C23 N6 104.2(6)
N5 C23 Os1 138.2(5)
N6 C23 Os1 117.5(5)
N5 C25 C26 131.0(7)
N5 C25 C30 107.5(6)
C26 C25 C30 121.4(7)
C27 C26 C25 116.7(7)
C28 C27 C26 121.2(7)
C27 C28 C29 121.9(7)
C30 C29 C28 117.1(7)
C29 C30 C25 121.5(7)
C29 C30 N6 133.3(7)
C25 C30 N6 104.9(6)
C36 C31 C32 123.2(7)
C36 C31 N6 127.5(6)
C32 C31 N6 109.4(6)
C31 C32 C33 115.9(6)
C31 C32 Os1 121.6(5)
C33 C32 Os1 122.5(5)
C34 C33 C32 123.7(7)
C34 C33 N7 128.0(7)
C32 C33 N7 108.3(6)
C33 C34 C35 117.6(7)
C34 C35 C36 122.4(7)
C31 C36 C35 117.2(6)
N8 C37 N7 103.7(6)
N8 C37 Os1 138.2(6)
N7 C37 Os1 118.1(5)
C39 C38 C43 121.3(7)
C39 C38 N7 133.1(7)
C43 C38 N7 105.7(6)
C38 C39 C40 117.0(7)
C41 C40 C39 121.5(8)
C40 C41 C42 121.8(7)
C43 C42 C41 116.9(7)
C42 C43 C38 121.6(7)
C42 C43 N8 131.5(7)
C38 C43 N8 106.8(6)
N51 C51 N52 104.6(6)
N51 C51 Os51 137.3(6)
N52 C51 Os51 118.1(5)
C58 C53 N51 106.7(7)
C58 C53 C54 121.8(8)
N51 C53 C54 131.5(7)
C55 C54 C53 117.5(7)
C54 C55 C56 121.3(8)
C57 C56 C55 121.5(8)
C56 C57 C58 117.5(7)
C53 C58 N52 107.3(7)
C53 C58 C57 120.3(7)
N52 C58 C57 132.2(7)
C60 C59 C64 122.2(7)
C60 C59 N52 110.6(7)
C64 C59 N52 127.2(7)
C59 C60 C61 117.7(7)
C59 C60 Os51 121.4(6)
C61 C60 Os51 120.8(6)
C62 C61 C60 122.7(7)
C62 C61 N53 127.2(7)
C60 C61 N53 110.0(7)
C63 C62 C61 117.1(7)
C62 C63 C64 123.1(7)
C59 C64 C63 117.0(7)
N54 C65 N53 103.0(7)
N54 C65 Os51 139.0(6)
N53 C65 Os51 117.8(6)
C71 C66 N53 106.7(7)
C71 C66 C67 120.5(8)
N53 C66 C67 132.7(8)
C68 C67 C66 116.9(9)
C67 C68 C69 121.0(9)
C70 C69 C68 121.5(8)
C71 C70 C69 117.4(9)
C70 C71 N54 130.8(8)
C70 C71 C66 122.6(8)
N54 C71 C66 106.6(7)
N55 C73 N56 103.5(6)
N55 C73 Os51 138.5(6)
N56 C73 Os51 117.7(5)
C76 C75 C80 122.4(8)
C76 C75 N55 131.1(8)
C80 C75 N55 106.5(7)
C75 C76 C77 116.6(9)
C78 C77 C76 122.0(9)
C77 C78 C79 122.2(8)
C78 C79 C80 116.1(8)
C75 C80 N56 107.0(7)
C75 C80 C79 120.5(8)
N56 C80 C79 132.5(8)
C86 C81 C82 122.9(8)
C86 C81 N56 126.9(8)
C82 C81 N56 110.2(7)
C81 C82 C83 116.7(8)
C81 C82 Os51 121.4(6)
C83 C82 Os51 121.8(6)
C84 C83 C82 123.2(8)
C84 C83 N57 128.0(8)
C82 C83 N57 108.8(7)
C85 C84 C83 117.4(9)
C84 C85 C86 123.1(9)
C81 C86 C85 116.7(8)
N58 C87 N57 103.8(7)
N58 C87 Os51 138.2(6)
N57 C87 Os51 118.0(6)
N57 C88 C89 133.8(9)
N57 C88 C93 106.2(8)
C89 C88 C93 119.9(9)
C90 C89 C88 117.7(10)
C91 C90 C89 121.1(10)
C90 C91 C92 122.9(10)
C93 C92 C91 116.4(10)
C92 C93 N58 131.9(9)
C92 C93 C88 122.0(9)
N58 C93 C88 106.1(7)
C100 C101 C102 117.4(13)
C103 C102 C101 117.7(13)
C102 C103 C104 118.7(13)
C202 C201 C200 109.7(10)
C203 C202 C201 112.0(10)
C202 C203 C204 110.7(10)
C300 C301 C302 113.0(10)
C301 C302 C303 109.6(10)
C302 C303 C304 108.6(10)

loop_
_geom_bond_atom_site_label_1
_geom_bond_atom_site_label_2
_geom_bond_distance
Os1 C15 2.026(8)
Os1 C1 2.042(8)
Os1 C37 2.043(7)
Os1 C32 2.045(7)
Os1 C10 2.048(7)
Os1 C23 2.049(7)
Os51 C87 2.032(8)
Os51 C73 2.037(7)
Os51 C65 2.037(8)
Os51 C82 2.049(8)
Os51 C51 2.051(8)
Os51 C60 2.057(7)
N1 C1 1.372(10)
N1 C3 1.388(10)
N1 C2 1.451(9)
N2 C8 1.386(10)
N2 C1 1.394(9)
N2 C9 1.419(10)
N3 C15 1.394(9)
N3 C16 1.410(9)
N3 C11 1.419(9)
N4 C15 1.382(9)
N4 C21 1.383(9)
N4 C22 1.448(9)
N5 C23 1.350(8)
N5 C25 1.381(9)
N5 C24 1.428(9)
N6 C30 1.395(9)
N6 C23 1.396(9)
N6 C31 1.416(9)
N7 C37 1.398(9)
N7 C38 1.402(9)
N7 C33 1.426(9)
N8 C37 1.359(9)
N8 C43 1.396(9)
N8 C44 1.450(9)
N51 C51 1.365(9)
N51 C53 1.389(10)
N51 C52 1.462(9)
N52 C58 1.379(9)
N52 C51 1.400(9)
N52 C59 1.403(9)
N53 C66 1.388(9)
N53 C65 1.408(10)
N53 C61 1.414(9)
N54 C65 1.377(10)
N54 C71 1.379(10)
N54 C72 1.460(10)
N55 C73 1.359(9)
N55 C75 1.392(10)
N55 C74 1.438(9)
N56 C80 1.389(9)
N56 C81 1.417(10)
N56 C73 1.421(9)
N57 C88 1.383(10)
N57 C87 1.403(10)
N57 C83 1.418(10)
N58 C87 1.363(10)
N58 C93 1.390(11)
N58 C94 1.450(10)
C3 C4 1.378(11)
C3 C8 1.405(11)
C4 C5 1.373(12)
C5 C6 1.375(13)
C6 C7 1.398(12)
C7 C8 1.392(11)
C9 C14 1.381(10)
C9 C10 1.388(10)
C10 C11 1.403(10)
C11 C12 1.373(10)
C12 C13 1.394(11)
C13 C14 1.413(12)
C16 C17 1.373(10)
C16 C21 1.397(10)
C17 C18 1.377(11)
C18 C19 1.393(11)
C19 C20 1.369(11)
C20 C21 1.389(10)
C25 C26 1.387(9)
C25 C30 1.392(10)
C26 C27 1.387(10)
C27 C28 1.381(11)
C28 C29 1.385(10)
C29 C30 1.368(10)
C31 C36 1.391(10)
C31 C32 1.396(10)
C32 C33 1.399(9)
C33 C34 1.376(10)
C34 C35 1.383(10)
C35 C36 1.395(10)
C38 C39 1.378(10)
C38 C43 1.387(10)
C39 C40 1.388(10)
C40 C41 1.370(11)
C41 C42 1.383(11)
C42 C43 1.376(10)
C53 C58 1.379(10)
C53 C54 1.392(10)
C54 C55 1.369(11)
C55 C56 1.386(11)
C56 C57 1.383(10)
C57 C58 1.397(10)
C59 C60 1.378(10)
C59 C64 1.395(10)
C60 C61 1.395(10)
C61 C62 1.381(10)
C62 C63 1.380(10)
C63 C64 1.397(10)
C66 C71 1.387(11)
C66 C67 1.400(11)
C67 C68 1.387(11)
C68 C69 1.403(12)
C69 C70 1.371(12)
C70 C71 1.365(11)
C75 C76 1.372(11)
C75 C80 1.383(11)
C76 C77 1.386(12)
C77 C78 1.360(13)
C78 C79 1.386(12)
C79 C80 1.409(11)
C81 C86 1.379(11)
C81 C82 1.389(11)
C82 C83 1.396(11)
C83 C84 1.371(11)
C84 C85 1.367(12)
C85 C86 1.405(12)
C88 C89 1.391(12)
C88 C93 1.406(12)
C89 C90 1.377(13)
C90 C91 1.360(15)
C91 C92 1.387(14)
C92 C93 1.365(11)
C100 C101 1.472(17)
C101 C102 1.497(17)
C102 C103 1.419(16)
C103 C104 1.475(17)
C200 C201 1.539(10)
C201 C202 1.517(10)
C202 C203 1.516(10)
C203 C204 1.519(10)
C300 C301 1.508(10)
C301 C302 1.516(10)
C302 C303 1.533(10)
C303 C304 1.537(10)
